data_4313961
loop_
_publ_author_name
'Yonghong Wan'
'Liping Zhang'
'Linpei Jin'
'Song Gao'
'Shaozhe Lu'

_publ_section_title
;
 High-Dimensional Architectures from the Self-Assembly of Lanthanide Ions
 with Benzenedicarboxylates and 1,10-Phenanthroline
;
_journal_name_full 'Inorganic Chemistry'
_journal_page_first 4985
_journal_page_last 4994
_journal_paper_doi 10.1021/ic034258c
_journal_volume 42
_journal_year 2003
_chemical_formula_sum 'C28 H19 Eu N2 O9'
_chemical_formula_weight 679.41
_chemical_name_systematic
; 
 ? 
;
_space_group_IT_number 14
_symmetry_cell_setting monoclinic
_symmetry_space_group_name_Hall '-P 2ybc'
_symmetry_space_group_name_H-M 'P 1 21/c 1'
_atom_sites_solution_hydrogens geom
_atom_sites_solution_primary direct
_atom_sites_solution_secondary difmap
_audit_creation_method SHELXL-97
_cell_angle_alpha 90.00
_cell_angle_beta 102.173(8)
_cell_angle_gamma 90.00
_cell_formula_units_Z 4
_cell_length_a 12.565(6)
_cell_length_b 16.005(8)
_cell_length_c 12.891(6)
_cell_measurement_temperature 293(2)
_cell_volume 2534(2)
_computing_cell_refinement 'Bruker SMART'
_computing_data_collection 'Bruker SMART'
_computing_data_reduction 'Bruker SHELXTL'
_computing_molecular_graphics 'Bruker SHELXTL'
_computing_publication_material 'Bruker SHELXTL'
_computing_structure_refinement 'SHELXL-97 (Sheldrick, 1997)'
_computing_structure_solution 'SHELXS-97 (Sheldrick, 1990)'
_diffrn_ambient_temperature 293(2)
_diffrn_measured_fraction_theta_full 0.988
_diffrn_measured_fraction_theta_max 0.988
_diffrn_measurement_device_type 'CCD area detector'
_diffrn_measurement_method 'phi and omega scans'
_diffrn_radiation_monochromator graphite
_diffrn_radiation_source 'fine-focus sealed tube'
_diffrn_radiation_type MoK\a
_diffrn_radiation_wavelength 0.71073
_diffrn_reflns_av_R_equivalents 0.0538
_diffrn_reflns_av_sigmaI/netI 0.0756
_diffrn_reflns_limit_h_max 14
_diffrn_reflns_limit_h_min -9
_diffrn_reflns_limit_k_max 19
_diffrn_reflns_limit_k_min -15
_diffrn_reflns_limit_l_max 11
_diffrn_reflns_limit_l_min -15
_diffrn_reflns_number 10003
_diffrn_reflns_theta_full 25.02
_diffrn_reflns_theta_max 25.02
_diffrn_reflns_theta_min 2.06
_exptl_absorpt_coefficient_mu 2.536
_exptl_absorpt_correction_T_max 0.7856
_exptl_absorpt_correction_T_min 0.5167
_exptl_absorpt_correction_type multi-scan
_exptl_absorpt_process_details SADABS
_exptl_crystal_density_diffrn 1.781
_exptl_crystal_density_method 'not measured'
_exptl_crystal_F_000 1344
_exptl_crystal_size_max 0.30
_exptl_crystal_size_mid 0.25
_exptl_crystal_size_min 0.10
_refine_diff_density_max 1.568
_refine_diff_density_min -2.215
_refine_diff_density_rms 0.139
_refine_ls_extinction_method none
_refine_ls_goodness_of_fit_ref 0.955
_refine_ls_hydrogen_treatment mixed
_refine_ls_matrix_type full
_refine_ls_number_parameters 373
_refine_ls_number_reflns 4413
_refine_ls_number_restraints 3
_refine_ls_restrained_S_all 0.954
_refine_ls_R_factor_all 0.0717
_refine_ls_R_factor_gt 0.0404
_refine_ls_shift/su_max 0.011
_refine_ls_shift/su_mean 0.001
_refine_ls_structure_factor_coef Fsqd
_refine_ls_weighting_details 'calc w=1/[\s^2^(Fo^2^)+(0.0500P)^2^+0.0000P] where P=(Fo^2^+2Fc^2^)/3'
_refine_ls_weighting_scheme calc
_refine_ls_wR_factor_gt 0.0854
_refine_ls_wR_factor_ref 0.0962
_reflns_number_gt 3052
_reflns_number_total 4413
_reflns_threshold_expression >2sigma(I)
_cod_data_source_file ic034258csi20030310_091045_1.cif
_cod_data_source_block complex1
_cod_depositor_comments
;
The following automatic conversions were performed:

'_symmetry_cell_setting' value 'Monoclinic' changed to 'monoclinic'
according to the built-in table from CIF Core dictionary named
'cif_core.dic' version 2.4.1 from
2010-06-29.

'_exptl_absorpt_correction_type' value 'MULTI-SCAN'
changed to 'multi-scan' according to the built-in table from CIF Core
dictionary named 'cif_core.dic' version 2.4.1 from 2010-06-29.

Automatic conversion script
Id: cif_fix_values 1646 2011-03-28 12:23:43Z adriana 
;
_cod_database_code 4313961

loop_
_symmetry_equiv_pos_as_xyz
'x, y, z'
'-x, y+1/2, -z+1/2'
'-x, -y, -z'
'x, -y-1/2, z-1/2'

loop_
_atom_site_label
_atom_site_type_symbol
_atom_site_fract_x
_atom_site_fract_y
_atom_site_fract_z
_atom_site_U_iso_or_equiv
_atom_site_adp_type
_atom_site_occupancy
_atom_site_symmetry_multiplicity
_atom_site_calc_flag
_atom_site_refinement_flags
_atom_site_disorder_assembly
_atom_site_disorder_group
Eu1 Eu 0.54712(3) 0.076436(19) 0.38722(2) 0.01858(12) Uani 1 1 d . . .
N1 N 0.7343(5) 0.0392(3) 0.3338(4) 0.0287(13) Uani 1 1 d . . .
N2 N 0.5402(5) -0.0053(3) 0.2091(4) 0.0251(13) Uani 1 1 d . . .
C1 C 0.8293(7) 0.0639(5) 0.3900(6) 0.044(2) Uani 1 1 d . . .
H1A H 0.8297 0.1001 0.4466 0.053 Uiso 1 1 calc R . .
C2 C 0.9301(7) 0.0387(5) 0.3693(7) 0.052(2) Uani 1 1 d . . .
H2A H 0.9950 0.0591 0.4097 0.062 Uiso 1 1 calc R . .
C3 C 0.9305(7) -0.0165(6) 0.2888(6) 0.053(2) Uani 1 1 d . . .
H3A H 0.9961 -0.0355 0.2752 0.064 Uiso 1 1 calc R . .
C4 C 0.8323(7) -0.0443(5) 0.2268(6) 0.040(2) Uani 1 1 d . . .
C5 C 0.8258(8) -0.1030(5) 0.1398(6) 0.051(2) Uani 1 1 d . . .
H5A H 0.8895 -0.1246 0.1245 0.061 Uiso 1 1 calc R . .
C6 C 0.7286(7) -0.1267(5) 0.0807(6) 0.047(2) Uani 1 1 d . . .
H6A H 0.7265 -0.1644 0.0254 0.056 Uiso 1 1 calc R . .
C7 C 0.6298(6) -0.0953(4) 0.1015(5) 0.0289(17) Uani 1 1 d . . .
C8 C 0.5291(7) -0.1173(4) 0.0407(5) 0.0375(19) Uani 1 1 d . . .
H8A H 0.5244 -0.1558 -0.0141 0.045 Uiso 1 1 calc R . .
C9 C 0.4353(7) -0.0816(4) 0.0620(5) 0.0375(18) Uani 1 1 d . . .
H9A H 0.3670 -0.0950 0.0216 0.045 Uiso 1 1 calc R . .
C10 C 0.4465(6) -0.0251(4) 0.1453(5) 0.0296(17) Uani 1 1 d . . .
H10A H 0.3838 0.0006 0.1572 0.036 Uiso 1 1 calc R . .
C11 C 0.6326(6) -0.0400(4) 0.1889(5) 0.0269(16) Uani 1 1 d . . .
C12 C 0.7355(6) -0.0149(4) 0.2521(5) 0.0291(16) Uani 1 1 d . . .
C13 C 0.7872(7) 0.2168(4) 0.6470(5) 0.0350(18) Uani 1 1 d . . .
C14 C 0.8080(6) 0.1572(4) 0.7391(5) 0.0281(16) Uani 1 1 d . . .
C15 C 0.8737(6) 0.1875(5) 0.8344(5) 0.0359(18) Uani 1 1 d . . .
H15A H 0.8971 0.2428 0.8383 0.043 Uiso 1 1 calc R . .
C16 C 0.9034(7) 0.1366(5) 0.9210(6) 0.046(2) Uani 1 1 d . . .
H16A H 0.9438 0.1583 0.9841 0.055 Uiso 1 1 calc R . .
C17 C 0.8737(6) 0.0528(5) 0.9156(6) 0.042(2) Uani 1 1 d . . .
H17A H 0.8970 0.0177 0.9734 0.051 Uiso 1 1 calc R . .
C18 C 0.8086(6) 0.0222(5) 0.8226(5) 0.0324(17) Uani 1 1 d . . .
H18A H 0.7886 -0.0338 0.8184 0.039 Uiso 1 1 calc R . .
C19 C 0.7727(5) 0.0749(4) 0.7349(5) 0.0238(14) Uani 1 1 d . . .
C20 C 0.6893(5) 0.0401(4) 0.6416(5) 0.0206(14) Uani 1 1 d . . .
O1 O 0.8555(5) 0.2287(4) 0.5948(5) 0.0634(18) Uani 1 1 d . . .
O2 O 0.6943(5) 0.2580(3) 0.6253(4) 0.0381(13) Uani 1 1 d D . .
O3 O 0.6770(4) 0.0812(3) 0.5555(3) 0.0259(10) Uani 1 1 d . . .
O4 O 0.6379(4) -0.0236(3) 0.6578(3) 0.0279(11) Uani 1 1 d . . .
C21 C 0.4093(5) 0.1383(4) 0.5368(5) 0.0246(15) Uani 1 1 d . . .
C22 C 0.3200(5) 0.1766(4) 0.5824(5) 0.0213(14) Uani 1 1 d . . .
C23 C 0.2130(6) 0.1573(4) 0.5370(6) 0.0364(18) Uani 1 1 d . . .
H23A H 0.1983 0.1180 0.4827 0.044 Uiso 1 1 calc R . .
C24 C 0.1274(6) 0.1953(5) 0.5708(7) 0.044(2) Uani 1 1 d . . .
H24A H 0.0558 0.1820 0.5394 0.053 Uiso 1 1 calc R . .
C25 C 0.1502(7) 0.2539(5) 0.6527(6) 0.048(2) Uani 1 1 d . . .
H25A H 0.0933 0.2792 0.6768 0.057 Uiso 1 1 calc R . .
C26 C 0.2540(6) 0.2741(4) 0.6973(5) 0.0344(18) Uani 1 1 d . . .
H26A H 0.2675 0.3133 0.7517 0.041 Uiso 1 1 calc R . .
C27 C 0.3432(6) 0.2368(4) 0.6627(5) 0.0236(15) Uani 1 1 d . . .
C28 C 0.4567(6) 0.2626(4) 0.7111(4) 0.0224(15) Uani 1 1 d . . .
O5 O 0.4382(4) 0.0626(2) 0.5599(3) 0.0285(11) Uani 1 1 d . . .
O6 O 0.4482(4) 0.1795(3) 0.4714(3) 0.0321(12) Uani 1 1 d . . .
O7 O 0.5320(4) 0.2119(3) 0.7140(3) 0.0310(11) Uani 1 1 d . . .
O8 O 0.4684(4) 0.3370(3) 0.7451(3) 0.0306(12) Uani 1 1 d . . .
O9 O 0.6564(4) 0.2067(3) 0.3966(4) 0.0343(12) Uani 1 1 d D . .
H3 H 0.618(5) 0.250(3) 0.364(4) 0.03(2) Uiso 1 1 d D . .
H1 H 0.647(6) 0.243(6) 0.665(6) 0.09(4) Uiso 1 1 d D . .
H2 H 0.684(7) 0.235(5) 0.456(4) 0.09(3) Uiso 1 1 d D . .

loop_
_atom_site_aniso_label
_atom_site_aniso_U_11
_atom_site_aniso_U_22
_atom_site_aniso_U_33
_atom_site_aniso_U_23
_atom_site_aniso_U_13
_atom_site_aniso_U_12
Eu1 0.02632(19) 0.01897(17) 0.01061(16) 0.00006(15) 0.00428(12) -0.00022(17)
N1 0.029(4) 0.036(3) 0.021(3) -0.006(3) 0.006(3) -0.001(3)
N2 0.036(4) 0.030(3) 0.012(3) 0.002(2) 0.010(3) 0.004(3)
C1 0.039(5) 0.062(6) 0.034(4) -0.005(4) 0.011(4) -0.011(4)
C2 0.034(5) 0.078(6) 0.045(5) -0.011(5) 0.013(4) -0.006(5)
C3 0.035(5) 0.074(6) 0.057(6) -0.002(5) 0.023(5) 0.009(5)
C4 0.039(5) 0.058(5) 0.029(4) -0.002(4) 0.017(4) 0.000(4)
C5 0.054(6) 0.056(5) 0.050(5) -0.006(4) 0.029(5) 0.017(4)
C6 0.062(6) 0.044(5) 0.036(4) -0.016(4) 0.014(4) 0.008(4)
C7 0.050(5) 0.019(4) 0.022(3) -0.002(3) 0.020(3) 0.001(3)
C8 0.055(6) 0.034(4) 0.025(4) -0.010(3) 0.012(4) -0.005(4)
C9 0.056(5) 0.036(4) 0.018(3) 0.004(3) 0.004(3) -0.007(4)
C10 0.029(4) 0.037(4) 0.023(4) 0.004(3) 0.004(3) -0.007(3)
C11 0.036(4) 0.035(4) 0.012(3) 0.006(3) 0.011(3) 0.009(3)
C12 0.039(5) 0.034(4) 0.017(3) 0.005(3) 0.012(3) 0.007(3)
C13 0.038(5) 0.038(4) 0.028(4) -0.005(3) 0.003(4) -0.006(4)
C14 0.028(4) 0.031(4) 0.026(4) -0.007(3) 0.005(3) 0.001(3)
C15 0.034(5) 0.038(4) 0.032(4) -0.017(3) 0.001(3) -0.006(4)
C16 0.038(5) 0.068(6) 0.024(4) -0.021(4) -0.008(4) 0.008(4)
C17 0.038(5) 0.065(6) 0.022(4) 0.006(4) 0.000(3) 0.010(4)
C18 0.031(5) 0.041(4) 0.024(4) 0.005(3) 0.002(3) -0.002(3)
C19 0.020(4) 0.031(4) 0.020(3) -0.002(3) 0.002(3) -0.001(3)
C20 0.027(4) 0.024(3) 0.013(3) 0.000(3) 0.008(3) 0.000(3)
O1 0.060(5) 0.076(4) 0.063(4) 0.015(3) 0.032(4) -0.009(4)
O2 0.045(4) 0.038(3) 0.030(3) 0.005(2) 0.006(3) 0.000(3)
O3 0.032(3) 0.026(2) 0.016(2) 0.000(2) -0.0010(19) -0.008(2)
O4 0.038(3) 0.030(3) 0.015(2) 0.000(2) 0.004(2) -0.007(2)
C21 0.029(4) 0.025(4) 0.016(3) -0.003(3) -0.004(3) -0.001(3)
C22 0.029(4) 0.017(3) 0.019(3) 0.000(3) 0.006(3) -0.002(3)
C23 0.039(5) 0.034(4) 0.033(4) -0.006(3) 0.002(4) -0.002(4)
C24 0.023(5) 0.043(5) 0.063(5) -0.002(4) 0.004(4) -0.002(4)
C25 0.044(6) 0.054(5) 0.051(5) -0.007(4) 0.024(4) 0.010(4)
C26 0.041(5) 0.038(4) 0.027(4) -0.002(3) 0.014(4) 0.008(4)
C27 0.040(5) 0.017(3) 0.015(3) 0.003(3) 0.010(3) 0.006(3)
C28 0.034(4) 0.022(4) 0.010(3) -0.001(3) 0.003(3) 0.001(3)
O5 0.039(3) 0.022(3) 0.022(2) -0.0047(19) 0.001(2) 0.003(2)
O6 0.049(3) 0.026(2) 0.027(2) 0.000(2) 0.021(2) 0.002(2)
O7 0.036(3) 0.030(3) 0.027(2) -0.007(2) 0.007(2) 0.001(2)
O8 0.044(3) 0.024(3) 0.020(2) -0.006(2) 0.000(2) 0.000(2)
O9 0.045(4) 0.035(3) 0.019(3) 0.006(2) -0.001(2) -0.003(3)

loop_
_atom_type_symbol
_atom_type_description
_atom_type_scat_dispersion_real
_atom_type_scat_dispersion_imag
_atom_type_scat_source
C C 0.0033 0.0016 'International Tables Vol C Tables 4.2.6.8 and 6.1.1.4'
H H 0.0000 0.0000 'International Tables Vol C Tables 4.2.6.8 and 6.1.1.4'
N N 0.0061 0.0033 'International Tables Vol C Tables 4.2.6.8 and 6.1.1.4'
O O 0.0106 0.0060 'International Tables Vol C Tables 4.2.6.8 and 6.1.1.4'
Eu Eu -0.1578 3.6682 'International Tables Vol C Tables 4.2.6.8 and 6.1.1.4'

loop_
_geom_angle_atom_site_label_1
_geom_angle_atom_site_label_2
_geom_angle_atom_site_label_3
_geom_angle
_geom_angle_site_symmetry_1
_geom_angle_site_symmetry_3
_geom_angle_publ_flag
O5 Eu1 O8 142.20(15) 3_656 4_565 ?
O5 Eu1 O3 76.75(14) 3_656 . ?
O8 Eu1 O3 140.73(14) 4_565 . ?
O5 Eu1 O4 75.46(16) 3_656 3_656 ?
O8 Eu1 O4 78.13(15) 4_565 3_656 ?
O3 Eu1 O4 130.91(14) . 3_656 ?
O5 Eu1 O6 122.08(15) 3_656 . ?
O8 Eu1 O6 77.18(15) 4_565 . ?
O3 Eu1 O6 83.78(15) . . ?
O4 Eu1 O6 77.92(15) 3_656 . ?
O5 Eu1 O9 141.29(17) 3_656 . ?
O8 Eu1 O9 71.32(16) 4_565 . ?
O3 Eu1 O9 70.69(14) . . ?
O4 Eu1 O9 142.73(16) 3_656 . ?
O6 Eu1 O9 74.95(17) . . ?
O5 Eu1 N2 76.42(15) 3_656 . ?
O8 Eu1 N2 71.39(16) 4_565 . ?
O3 Eu1 N2 133.55(16) . . ?
O4 Eu1 N2 76.35(16) 3_656 . ?
O6 Eu1 N2 142.66(17) . . ?
O9 Eu1 N2 112.12(16) . . ?
O5 Eu1 N1 80.84(17) 3_656 . ?
O8 Eu1 N1 100.44(17) 4_565 . ?
O3 Eu1 N1 76.87(16) . . ?
O4 Eu1 N1 135.77(16) 3_656 . ?
O6 Eu1 N1 145.64(16) . . ?
O9 Eu1 N1 71.96(17) . . ?
N2 Eu1 N1 61.94(17) . . ?
O5 Eu1 O5 73.68(15) 3_656 . ?
O8 Eu1 O5 117.53(15) 4_565 . ?
O3 Eu1 O5 69.40(14) . . ?
O4 Eu1 O5 64.34(13) 3_656 . ?
O6 Eu1 O5 48.42(13) . . ?
O9 Eu1 O5 112.16(14) . . ?
N2 Eu1 O5 135.17(15) . . ?
N1 Eu1 O5 141.36(15) . . ?
O5 Eu1 C21 98.50(17) 3_656 . ?
O8 Eu1 C21 95.79(17) 4_565 . ?
O3 Eu1 C21 77.71(16) . . ?
O4 Eu1 C21 67.48(16) 3_656 . ?
O6 Eu1 C21 23.61(15) . . ?
O9 Eu1 C21 94.54(17) . . ?
N2 Eu1 C21 143.49(17) . . ?
N1 Eu1 C21 154.01(17) . . ?
O5 Eu1 C21 25.00(14) . . ?
O5 Eu1 Eu1 41.26(11) 3_656 3_656 ?
O8 Eu1 Eu1 139.39(12) 4_565 3_656 ?
O3 Eu1 Eu1 68.30(10) . 3_656 ?
O4 Eu1 Eu1 64.04(10) 3_656 3_656 ?
O6 Eu1 Eu1 80.84(11) . 3_656 ?
O9 Eu1 Eu1 134.04(11) . 3_656 ?
N2 Eu1 Eu1 110.85(12) . 3_656 ?
N1 Eu1 Eu1 116.60(12) . 3_656 ?
O5 Eu1 Eu1 32.43(8) . 3_656 ?
C21 Eu1 Eu1 57.31(13) . 3_656 ?
C1 N1 C12 117.2(6) . . ?
C1 N1 Eu1 122.6(5) . . ?
C12 N1 Eu1 119.8(5) . . ?
C10 N2 C11 117.8(6) . . ?
C10 N2 Eu1 121.5(4) . . ?
C11 N2 Eu1 119.8(4) . . ?
N1 C1 C2 123.8(7) . . ?
C3 C2 C1 118.6(8) . . ?
C2 C3 C4 119.9(7) . . ?
C3 C4 C12 117.7(7) . . ?
C3 C4 C5 123.3(7) . . ?
C12 C4 C5 119.0(7) . . ?
C6 C5 C4 120.9(7) . . ?
C5 C6 C7 121.2(7) . . ?
C8 C7 C6 122.3(6) . . ?
C8 C7 C11 118.2(6) . . ?
C6 C7 C11 119.5(7) . . ?
C7 C8 C9 119.7(6) . . ?
C10 C9 C8 118.0(7) . . ?
N2 C10 C9 124.6(7) . . ?
N2 C11 C7 121.6(7) . . ?
N2 C11 C12 118.8(6) . . ?
C7 C11 C12 119.5(6) . . ?
N1 C12 C4 122.9(7) . . ?
N1 C12 C11 117.4(6) . . ?
C4 C12 C11 119.7(6) . . ?
O1 C13 O2 120.1(7) . . ?
O1 C13 C14 120.9(7) . . ?
O2 C13 C14 119.0(6) . . ?
C19 C14 C15 118.9(6) . . ?
C19 C14 C13 124.8(6) . . ?
C15 C14 C13 116.2(6) . . ?
C16 C15 C14 120.9(7) . . ?
C15 C16 C17 120.6(7) . . ?
C18 C17 C16 119.1(7) . . ?
C17 C18 C19 120.8(7) . . ?
C14 C19 C18 119.4(6) . . ?
C14 C19 C20 122.6(6) . . ?
C18 C19 C20 117.8(6) . . ?
O4 C20 O3 126.6(6) . . ?
O4 C20 C19 117.4(5) . . ?
O3 C20 C19 115.9(5) . . ?
C20 O3 Eu1 134.4(4) . . ?
C20 O4 Eu1 138.5(4) . 3_656 ?
O6 C21 O5 121.6(6) . . ?
O6 C21 C22 118.7(6) . . ?
O5 C21 C22 119.5(6) . . ?
O6 C21 Eu1 51.8(3) . . ?
O5 C21 Eu1 70.5(3) . . ?
C22 C21 Eu1 163.8(4) . . ?
C23 C22 C27 119.9(6) . . ?
C23 C22 C21 118.8(6) . . ?
C27 C22 C21 121.0(6) . . ?
C24 C23 C22 121.3(7) . . ?
C23 C24 C25 119.0(8) . . ?
C26 C25 C24 120.6(7) . . ?
C25 C26 C27 121.4(7) . . ?
C22 C27 C26 117.8(7) . . ?
C22 C27 C28 122.1(6) . . ?
C26 C27 C28 120.1(6) . . ?
O7 C28 O8 124.9(6) . . ?
O7 C28 C27 119.2(6) . . ?
O8 C28 C27 115.9(6) . . ?
C21 O5 Eu1 167.1(4) . 3_656 ?
C21 O5 Eu1 84.5(4) . . ?
Eu1 O5 Eu1 106.32(15) 3_656 . ?
C21 O6 Eu1 104.5(4) . . ?
C28 O8 Eu1 145.7(4) . 4_566 ?

loop_
_geom_bond_atom_site_label_1
_geom_bond_atom_site_label_2
_geom_bond_distance
_geom_bond_site_symmetry_2
_geom_bond_publ_flag
Eu1 O5 2.324(4) 3_656 ?
Eu1 O8 2.343(4) 4_565 ?
Eu1 O3 2.425(4) . ?
Eu1 O4 2.426(5) 3_656 ?
Eu1 O6 2.451(4) . ?
Eu1 O9 2.485(5) . ?
Eu1 N2 2.628(5) . ?
Eu1 N1 2.654(6) . ?
Eu1 O5 2.857(5) . ?
Eu1 C21 3.017(7) . ?
Eu1 Eu1 4.1587(14) 3_656 ?
N1 C1 1.320(9) . ?
N1 C12 1.366(8) . ?
N2 C10 1.325(8) . ?
N2 C11 1.361(8) . ?
C1 C2 1.407(11) . ?
C2 C3 1.364(11) . ?
C3 C4 1.394(11) . ?
C4 C12 1.405(10) . ?
C4 C5 1.452(11) . ?
C5 C6 1.350(11) . ?
C6 C7 1.417(10) . ?
C7 C8 1.386(10) . ?
C7 C11 1.427(9) . ?
C8 C9 1.389(10) . ?
C9 C10 1.387(9) . ?
C11 C12 1.433(10) . ?
C13 O1 1.212(9) . ?
C13 O2 1.319(9) . ?
C13 C14 1.503(9) . ?
C14 C19 1.387(9) . ?
C14 C15 1.414(9) . ?
C15 C16 1.369(10) . ?
C16 C17 1.390(11) . ?
C17 C18 1.390(10) . ?
C18 C19 1.406(9) . ?
C19 C20 1.524(9) . ?
C20 O4 1.248(7) . ?
C20 O3 1.271(7) . ?
O4 Eu1 2.426(5) 3_656 ?
C21 O6 1.249(7) . ?
C21 O5 1.281(7) . ?
C21 C22 1.503(9) . ?
C22 C23 1.383(9) . ?
C22 C27 1.399(8) . ?
C23 C24 1.383(10) . ?
C24 C25 1.397(11) . ?
C25 C26 1.348(11) . ?
C26 C27 1.422(9) . ?
C27 C28 1.490(9) . ?
C28 O7 1.241(7) . ?
C28 O8 1.267(7) . ?
O5 Eu1 2.324(4) 3_656 ?
O8 Eu1 2.343(4) 4_566 ?

loop_
_geom_torsion_atom_site_label_1
_geom_torsion_atom_site_label_2
_geom_torsion_atom_site_label_3
_geom_torsion_atom_site_label_4
_geom_torsion
_geom_torsion_site_symmetry_1
_geom_torsion_site_symmetry_2
_geom_torsion_site_symmetry_3
_geom_torsion_site_symmetry_4
_geom_torsion_publ_flag
O5 Eu1 N1 C1 -104.3(6) 3_656 . . . ?
O8 Eu1 N1 C1 114.1(6) 4_565 . . . ?
O3 Eu1 N1 C1 -25.9(5) . . . . ?
O4 Eu1 N1 C1 -162.3(5) 3_656 . . . ?
O6 Eu1 N1 C1 31.6(7) . . . . ?
O9 Eu1 N1 C1 47.8(5) . . . . ?
N2 Eu1 N1 C1 176.3(6) . . . . ?
O5 Eu1 N1 C1 -55.4(6) . . . . ?
C21 Eu1 N1 C1 -13.6(8) . . . . ?
Eu1 Eu1 N1 C1 -83.1(6) 3_656 . . . ?
O5 Eu1 N1 C12 68.4(5) 3_656 . . . ?
O8 Eu1 N1 C12 -73.2(5) 4_565 . . . ?
O3 Eu1 N1 C12 146.8(5) . . . . ?
O4 Eu1 N1 C12 10.4(6) 3_656 . . . ?
O6 Eu1 N1 C12 -155.7(4) . . . . ?
O9 Eu1 N1 C12 -139.5(5) . . . . ?
N2 Eu1 N1 C12 -11.0(4) . . . . ?
O5 Eu1 N1 C12 117.3(4) . . . . ?
C21 Eu1 N1 C12 159.1(4) . . . . ?
Eu1 Eu1 N1 C12 89.6(5) 3_656 . . . ?
O5 Eu1 N2 C10 95.6(5) 3_656 . . . ?
O8 Eu1 N2 C10 -64.3(5) 4_565 . . . ?
O3 Eu1 N2 C10 151.9(4) . . . . ?
O4 Eu1 N2 C10 17.5(5) 3_656 . . . ?
O6 Eu1 N2 C10 -30.1(6) . . . . ?
O9 Eu1 N2 C10 -124.2(5) . . . . ?
N1 Eu1 N2 C10 -177.7(5) . . . . ?
O5 Eu1 N2 C10 46.4(5) . . . . ?
C21 Eu1 N2 C10 9.6(6) . . . . ?
Eu1 Eu1 N2 C10 72.5(5) 3_656 . . . ?
O5 Eu1 N2 C11 -73.8(5) 3_656 . . . ?
O8 Eu1 N2 C11 126.3(5) 4_565 . . . ?
O3 Eu1 N2 C11 -17.5(6) . . . . ?
O4 Eu1 N2 C11 -151.8(5) 3_656 . . . ?
O6 Eu1 N2 C11 160.5(4) . . . . ?
O9 Eu1 N2 C11 66.4(5) . . . . ?
N1 Eu1 N2 C11 13.0(4) . . . . ?
O5 Eu1 N2 C11 -123.0(5) . . . . ?
C21 Eu1 N2 C11 -159.7(4) . . . . ?
Eu1 Eu1 N2 C11 -96.9(5) 3_656 . . . ?
C12 N1 C1 C2 0.9(11) . . . . ?
Eu1 N1 C1 C2 173.8(6) . . . . ?
N1 C1 C2 C3 -2.1(13) . . . . ?
C1 C2 C3 C4 2.2(13) . . . . ?
C2 C3 C4 C12 -1.3(12) . . . . ?
C2 C3 C4 C5 -179.9(8) . . . . ?
C3 C4 C5 C6 -178.7(8) . . . . ?
C12 C4 C5 C6 2.8(12) . . . . ?
C4 C5 C6 C7 0.0(13) . . . . ?
C5 C6 C7 C8 178.7(7) . . . . ?
C5 C6 C7 C11 -2.4(11) . . . . ?
C6 C7 C8 C9 -177.2(7) . . . . ?
C11 C7 C8 C9 3.9(10) . . . . ?
C7 C8 C9 C10 -0.7(10) . . . . ?
C11 N2 C10 C9 2.9(10) . . . . ?
Eu1 N2 C10 C9 -166.7(5) . . . . ?
C8 C9 C10 N2 -2.9(10) . . . . ?
C10 N2 C11 C7 0.6(9) . . . . ?
Eu1 N2 C11 C7 170.4(4) . . . . ?
C10 N2 C11 C12 175.6(6) . . . . ?
Eu1 N2 C11 C12 -14.6(8) . . . . ?
C8 C7 C11 N2 -4.0(9) . . . . ?
C6 C7 C11 N2 177.1(6) . . . . ?
C8 C7 C11 C12 -178.9(6) . . . . ?
C6 C7 C11 C12 2.1(9) . . . . ?
C1 N1 C12 C4 0.0(10) . . . . ?
Eu1 N1 C12 C4 -173.0(5) . . . . ?
C1 N1 C12 C11 -178.2(6) . . . . ?
Eu1 N1 C12 C11 8.7(8) . . . . ?
C3 C4 C12 N1 0.2(11) . . . . ?
C5 C4 C12 N1 178.8(7) . . . . ?
C3 C4 C12 C11 178.4(7) . . . . ?
C5 C4 C12 C11 -3.0(11) . . . . ?
N2 C11 C12 N1 3.8(9) . . . . ?
C7 C11 C12 N1 178.9(6) . . . . ?
N2 C11 C12 C4 -174.5(6) . . . . ?
C7 C11 C12 C4 0.6(10) . . . . ?
O1 C13 C14 C19 -97.6(9) . . . . ?
O2 C13 C14 C19 84.3(9) . . . . ?
O1 C13 C14 C15 78.7(9) . . . . ?
O2 C13 C14 C15 -99.3(8) . . . . ?
C19 C14 C15 C16 0.8(11) . . . . ?
C13 C14 C15 C16 -175.8(7) . . . . ?
C14 C15 C16 C17 3.0(12) . . . . ?
C15 C16 C17 C18 -3.2(12) . . . . ?
C16 C17 C18 C19 -0.2(11) . . . . ?
C15 C14 C19 C18 -4.1(10) . . . . ?
C13 C14 C19 C18 172.1(7) . . . . ?
C15 C14 C19 C20 171.4(6) . . . . ?
C13 C14 C19 C20 -12.4(10) . . . . ?
C17 C18 C19 C14 3.9(11) . . . . ?
C17 C18 C19 C20 -171.8(6) . . . . ?
C14 C19 C20 O4 -158.1(6) . . . . ?
C18 C19 C20 O4 17.5(9) . . . . ?
C14 C19 C20 O3 19.7(9) . . . . ?
C18 C19 C20 O3 -164.7(6) . . . . ?
O4 C20 O3 Eu1 7.7(10) . . . . ?
C19 C20 O3 Eu1 -169.8(4) . . . . ?
O5 Eu1 O3 C20 -33.7(6) 3_656 . . . ?
O8 Eu1 O3 C20 152.3(5) 4_565 . . . ?
O4 Eu1 O3 C20 23.3(6) 3_656 . . . ?
O6 Eu1 O3 C20 91.4(6) . . . . ?
O9 Eu1 O3 C20 167.6(6) . . . . ?
N2 Eu1 O3 C20 -89.9(6) . . . . ?
N1 Eu1 O3 C20 -117.2(6) . . . . ?
O5 Eu1 O3 C20 43.6(5) . . . . ?
C21 Eu1 O3 C20 68.2(6) . . . . ?
Eu1 Eu1 O3 C20 8.8(5) 3_656 . . . ?
O3 C20 O4 Eu1 -39.7(10) . . . 3_656 ?
C19 C20 O4 Eu1 137.7(5) . . . 3_656 ?
O5 Eu1 C21 O6 177.1(4) 3_656 . . . ?
O8 Eu1 C21 O6 -37.9(4) 4_565 . . . ?
O3 Eu1 C21 O6 102.8(4) . . . . ?
O4 Eu1 C21 O6 -112.5(4) 3_656 . . . ?
O9 Eu1 C21 O6 33.7(4) . . . . ?
N2 Eu1 C21 O6 -104.2(5) . . . . ?
N1 Eu1 C21 O6 90.6(5) . . . . ?
O5 Eu1 C21 O6 170.2(6) . . . . ?
Eu1 Eu1 C21 O6 174.7(4) 3_656 . . . ?
O5 Eu1 C21 O5 7.0(4) 3_656 . . . ?
O8 Eu1 C21 O5 151.9(3) 4_565 . . . ?
O3 Eu1 C21 O5 -67.4(3) . . . . ?
O4 Eu1 C21 O5 77.3(3) 3_656 . . . ?
O6 Eu1 C21 O5 -170.2(6) . . . . ?
O9 Eu1 C21 O5 -136.5(3) . . . . ?
N2 Eu1 C21 O5 85.6(4) . . . . ?
N1 Eu1 C21 O5 -79.6(5) . . . . ?
Eu1 Eu1 C21 O5 4.6(3) 3_656 . . . ?
O5 Eu1 C21 C22 -123.9(16) 3_656 . . . ?
O8 Eu1 C21 C22 21.0(16) 4_565 . . . ?
O3 Eu1 C21 C22 161.8(16) . . . . ?
O4 Eu1 C21 C22 -53.6(15) 3_656 . . . ?
O6 Eu1 C21 C22 59.0(15) . . . . ?
O9 Eu1 C21 C22 92.7(16) . . . . ?
N2 Eu1 C21 C22 -45.3(17) . . . . ?
N1 Eu1 C21 C22 149.6(14) . . . . ?
O5 Eu1 C21 C22 -130.9(17) . . . . ?
Eu1 Eu1 C21 C22 -126.3(16) 3_656 . . . ?
O6 C21 C22 C23 96.3(7) . . . . ?
O5 C21 C22 C23 -78.9(8) . . . . ?
Eu1 C21 C22 C23 46.1(18) . . . . ?
O6 C21 C22 C27 -77.6(8) . . . . ?
O5 C21 C22 C27 107.2(7) . . . . ?
Eu1 C21 C22 C27 -127.8(14) . . . . ?
C27 C22 C23 C24 -1.3(10) . . . . ?
C21 C22 C23 C24 -175.3(6) . . . . ?
C22 C23 C24 C25 -0.3(11) . . . . ?
C23 C24 C25 C26 1.0(12) . . . . ?
C24 C25 C26 C27 0.0(11) . . . . ?
C23 C22 C27 C26 2.2(9) . . . . ?
C21 C22 C27 C26 176.0(6) . . . . ?
C23 C22 C27 C28 -177.4(6) . . . . ?
C21 C22 C27 C28 -3.5(9) . . . . ?
C25 C26 C27 C22 -1.6(10) . . . . ?
C25 C26 C27 C28 178.0(6) . . . . ?
C22 C27 C28 O7 -28.4(9) . . . . ?
C26 C27 C28 O7 152.0(6) . . . . ?
C22 C27 C28 O8 150.4(6) . . . . ?
C26 C27 C28 O8 -29.2(8) . . . . ?
O6 C21 O5 Eu1 -156.5(14) . . . 3_656 ?
C22 C21 O5 Eu1 19(2) . . . 3_656 ?
Eu1 C21 O5 Eu1 -147.5(17) . . . 3_656 ?
O6 C21 O5 Eu1 -9.1(6) . . . . ?
C22 C21 O5 Eu1 166.0(5) . . . . ?
O5 Eu1 O5 C21 -172.8(4) 3_656 . . . ?
O8 Eu1 O5 C21 -31.9(4) 4_565 . . . ?
O3 Eu1 O5 C21 105.5(4) . . . . ?
O4 Eu1 O5 C21 -91.4(4) 3_656 . . . ?
O6 Eu1 O5 C21 5.2(3) . . . . ?
O9 Eu1 O5 C21 47.8(4) . . . . ?
N2 Eu1 O5 C21 -122.7(4) . . . . ?
N1 Eu1 O5 C21 136.4(4) . . . . ?
Eu1 Eu1 O5 C21 -172.8(4) 3_656 . . . ?
O5 Eu1 O5 Eu1 0.0 3_656 . . 3_656 ?
O8 Eu1 O5 Eu1 140.89(16) 4_565 . . 3_656 ?
O3 Eu1 O5 Eu1 -81.65(18) . . . 3_656 ?
O4 Eu1 O5 Eu1 81.40(18) 3_656 . . 3_656 ?
O6 Eu1 O5 Eu1 178.1(3) . . . 3_656 ?
O9 Eu1 O5 Eu1 -139.35(17) . . . 3_656 ?
N2 Eu1 O5 Eu1 50.1(3) . . . 3_656 ?
N1 Eu1 O5 Eu1 -50.8(3) . . . 3_656 ?
C21 Eu1 O5 Eu1 172.8(4) . . . 3_656 ?
O5 C21 O6 Eu1 10.9(7) . . . . ?
C22 C21 O6 Eu1 -164.2(5) . . . . ?
O5 Eu1 O6 C21 -3.3(5) 3_656 . . . ?
O8 Eu1 O6 C21 141.1(4) 4_565 . . . ?
O3 Eu1 O6 C21 -73.4(4) . . . . ?
O4 Eu1 O6 C21 60.8(4) 3_656 . . . ?
O9 Eu1 O6 C21 -145.1(4) . . . . ?
N2 Eu1 O6 C21 108.0(4) . . . . ?
N1 Eu1 O6 C21 -129.1(4) . . . . ?
O5 Eu1 O6 C21 -5.5(4) . . . . ?
Eu1 Eu1 O6 C21 -4.5(4) 3_656 . . . ?
O7 C28 O8 Eu1 -49.2(11) . . . 4_566 ?
C27 C28 O8 Eu1 132.1(6) . . . 4_566 ?
